data_4503256
loop_
_publ_author_name
'Wang, Huan-Yu'
'Gao, Shan'
'Huo, Li-Hua'
'Ng, Seik Weng'
'Zhao, Jing-Gui'

_publ_section_title
;
 Three Interpenetrated Frameworks Assembly from a Long Multicarboxylate
 Ligand and Transition Metal
;
_journal_issue 2
_journal_name_full 'Crystal Growth &amp; Design'
_journal_page_first 665
_journal_paper_doi 10.1021/cg700896j
_journal_volume 8
_journal_year 2008
_chemical_formula_moiety 'C16 H12 Cd O5'
_chemical_formula_sum 'C16 H12 Cd O5'
_chemical_formula_weight 396.66
_chemical_name_systematic
; 
 ? 
;
_space_group_IT_number 13
_symmetry_cell_setting monoclinic
_symmetry_space_group_name_Hall '-P 2yc'
_symmetry_space_group_name_H-M 'P 1 2/c 1'
_atom_sites_solution_hydrogens geom
_atom_sites_solution_primary direct
_atom_sites_solution_secondary difmap
_audit_creation_method SHELXL-97
_cell_angle_alpha 90.00
_cell_angle_beta 91.87(3)
_cell_angle_gamma 90.00
_cell_formula_units_Z 2
_cell_length_a 15.161(3)
_cell_length_b 6.4431(13)
_cell_length_c 7.1366(14)
_cell_measurement_reflns_used 5588
_cell_measurement_temperature 293(2)
_cell_measurement_theta_max 27.47
_cell_measurement_theta_min 3.11
_cell_volume 696.8(2)
_computing_cell_refinement RAPID-AUTO
_computing_data_collection 'RAPID-AUTO (Rigaku Corporation, 1998)'
_computing_data_reduction 'CrystalStructure (Rigaku/MSC and Rigaku Corporation, 2002)'
_computing_molecular_graphics SHELXL-97
_computing_publication_material SHELXL-97
_computing_structure_refinement 'SHELXL-97 (Sheldrick, 1997)'
_computing_structure_solution 'SHELXS-97 (Sheldrick, 1997)'
_diffrn_ambient_temperature 293(2)
_diffrn_detector_area_resol_mean 10.000
_diffrn_measured_fraction_theta_full 0.998
_diffrn_measured_fraction_theta_max 0.998
_diffrn_measurement_device_type 'Rigaku RAXIS-RAPID'
_diffrn_measurement_method \w
_diffrn_radiation_monochromator graphite
_diffrn_radiation_source 'fine-focus sealed tube'
_diffrn_radiation_type MoK\a
_diffrn_radiation_wavelength 0.71073
_diffrn_reflns_av_R_equivalents 0.0374
_diffrn_reflns_av_sigmaI/netI 0.0313
_diffrn_reflns_limit_h_max 19
_diffrn_reflns_limit_h_min -19
_diffrn_reflns_limit_k_max 7
_diffrn_reflns_limit_k_min -8
_diffrn_reflns_limit_l_max 9
_diffrn_reflns_limit_l_min -9
_diffrn_reflns_number 6431
_diffrn_reflns_theta_full 27.47
_diffrn_reflns_theta_max 27.47
_diffrn_reflns_theta_min 3.16
_diffrn_standards_decay_% 0
_diffrn_standards_interval_count 0
_diffrn_standards_interval_time 0
_diffrn_standards_number 0
_exptl_absorpt_coefficient_mu 1.589
_exptl_absorpt_correction_T_max 0.9248
_exptl_absorpt_correction_T_min 0.7966
_exptl_absorpt_correction_type multi-scan
_exptl_absorpt_process_details 'ABSCOR (Higashi, 1995)'
_exptl_crystal_colour colorless
_exptl_crystal_density_diffrn 1.891
_exptl_crystal_density_method 'not measured'
_exptl_crystal_description prism
_exptl_crystal_F_000 392
_exptl_crystal_size_max 0.15
_exptl_crystal_size_mid 0.10
_exptl_crystal_size_min 0.05
_refine_diff_density_max 1.405
_refine_diff_density_min -1.186
_refine_diff_density_rms 0.127
_refine_ls_extinction_method none
_refine_ls_goodness_of_fit_ref 1.097
_refine_ls_hydrogen_treatment mixed
_refine_ls_matrix_type full
_refine_ls_number_parameters 104
_refine_ls_number_reflns 1605
_refine_ls_number_restraints 2
_refine_ls_restrained_S_all 1.096
_refine_ls_R_factor_all 0.0435
_refine_ls_R_factor_gt 0.0388
_refine_ls_shift/su_max 0.000
_refine_ls_shift/su_mean 0.000
_refine_ls_structure_factor_coef Fsqd
_refine_ls_weighting_details 'calc w=1/[\s^2^(Fo^2^)+(0.0381P)^2^+1.7280P] where P=(Fo^2^+2Fc^2^)/3'
_refine_ls_weighting_scheme calc
_refine_ls_wR_factor_gt 0.0883
_refine_ls_wR_factor_ref 0.0913
_reflns_number_gt 1432
_reflns_number_total 1605
_reflns_threshold_expression I>2\s(I)
_cod_data_source_file cg700896j-file014.cif
_cod_data_source_block w
_cod_original_sg_symbol_H-M 'P 2/c'
_cod_database_code 4503256

loop_
_symmetry_equiv_pos_as_xyz
'x, y, z'
'-x, y, -z+1/2'
'-x, -y, -z'
'x, -y, z-1/2'

loop_
_atom_site_label
_atom_site_type_symbol
_atom_site_fract_x
_atom_site_fract_y
_atom_site_fract_z
_atom_site_U_iso_or_equiv
_atom_site_adp_type
_atom_site_occupancy
_atom_site_symmetry_multiplicity
_atom_site_calc_flag
_atom_site_refinement_flags
Cd1 Cd 0.0000 0.33558(6) 0.7500 0.02921(15) Uani 1 2 d S
O1W O 0.0000 -0.0091(7) 0.7500 0.0643(16) Uani 1 2 d SD
H1W1 H -0.025(4) -0.084(3) 0.830(6) 0.097 Uiso 1 1 d D
O1 O 0.1339(2) 0.3893(5) 0.6541(5) 0.0491(9) Uani 1 1 d .
O2 O 0.06860(18) 0.6761(5) 0.5551(5) 0.0398(7) Uani 1 1 d .
C1 C 0.1378(2) 0.5719(7) 0.5923(5) 0.0317(8) Uani 1 1 d .
C2 C 0.2269(2) 0.6640(6) 0.5665(6) 0.0305(8) Uani 1 1 d .
C3 C 0.3018(2) 0.5495(8) 0.6148(6) 0.0388(10) Uani 1 1 d .
H3 H 0.2961 0.4158 0.6619 0.047 Uiso 1 1 calc R
C4 C 0.3849(3) 0.6328(9) 0.5933(7) 0.0472(12) Uani 1 1 d .
H4 H 0.4344 0.5534 0.6244 0.057 Uiso 1 1 calc R
C5 C 0.3954(3) 0.8313(9) 0.5265(7) 0.0487(13) Uani 1 1 d .
C6 C 0.3200(3) 0.9460(8) 0.4766(7) 0.0508(13) Uani 1 1 d .
H6 H 0.3263 1.0796 0.4294 0.061 Uiso 1 1 calc R
C7 C 0.2359(3) 0.8644(7) 0.4963(6) 0.0408(10) Uani 1 1 d .
H7 H 0.1862 0.9426 0.4629 0.049 Uiso 1 1 calc R
C8 C 0.4875(4) 0.9076(9) 0.5150(8) 0.0577(14) Uani 1 1 d .
H8 H 0.5318 0.8089 0.5318 0.069 Uiso 1 1 calc R

loop_
_atom_site_aniso_label
_atom_site_aniso_U_11
_atom_site_aniso_U_22
_atom_site_aniso_U_33
_atom_site_aniso_U_23
_atom_site_aniso_U_13
_atom_site_aniso_U_12
Cd1 0.0181(2) 0.0243(2) 0.0451(3) 0.000 -0.00010(15) 0.000
O1W 0.092(4) 0.021(2) 0.084(4) 0.000 0.053(3) 0.000
O1 0.0310(15) 0.0519(19) 0.064(2) 0.0241(17) -0.0048(14) -0.0151(14)
O2 0.0210(13) 0.0456(18) 0.0527(18) -0.0151(15) 0.0013(12) -0.0001(12)
C1 0.0216(17) 0.044(2) 0.0292(19) -0.0026(17) 0.0019(14) -0.0087(16)
C2 0.0226(17) 0.039(2) 0.0305(19) 0.0005(16) 0.0031(14) -0.0107(15)
C3 0.0238(18) 0.051(3) 0.042(2) -0.001(2) 0.0004(16) -0.0069(18)
C4 0.024(2) 0.070(3) 0.048(3) -0.005(2) 0.0001(18) -0.008(2)
C5 0.032(2) 0.079(4) 0.035(2) -0.008(2) 0.0025(17) -0.024(2)
C6 0.063(3) 0.050(3) 0.040(2) 0.003(2) 0.005(2) -0.030(2)
C7 0.039(2) 0.043(2) 0.041(2) 0.0047(19) -0.0006(18) -0.0123(19)
C8 0.046(3) 0.076(4) 0.051(3) -0.004(3) 0.009(2) -0.024(3)

loop_
_atom_type_symbol
_atom_type_description
_atom_type_scat_dispersion_real
_atom_type_scat_dispersion_imag
_atom_type_scat_source
C C 0.0033 0.0016 'International Tables Vol C Tables 4.2.6.8 and 6.1.1.4'
H H 0.0000 0.0000 'International Tables Vol C Tables 4.2.6.8 and 6.1.1.4'
O O 0.0106 0.0060 'International Tables Vol C Tables 4.2.6.8 and 6.1.1.4'
Cd Cd -0.8075 1.2024 'International Tables Vol C Tables 4.2.6.8 and 6.1.1.4'

loop_
_geom_angle_atom_site_label_1
_geom_angle_atom_site_label_2
_geom_angle_atom_site_label_3
_geom_angle
_geom_angle_site_symmetry_1
_geom_angle_site_symmetry_3
O1 Cd1 O1 161.84(19) . 2_556
O1 Cd1 O1W 99.08(9) . .
O1 Cd1 O2 50.32(8) . .
O2 Cd1 O1W 141.21(7) . .
O1 Cd1 O1W 99.08(9) 2_556 .
O1 Cd1 O2 95.78(12) . 3_566
O1 Cd1 O2 84.79(12) 2_556 3_566
O1W Cd1 O2 88.19(7) . 3_566
O1 Cd1 O2 84.79(12) . 4_566
O1 Cd1 O2 95.78(12) 2_556 4_566
O1W Cd1 O2 88.19(7) . 4_566
O2 Cd1 O2 176.38(15) 3_566 4_566
Cd1 O1W H1W1 124.9(11) . .
C1 O1 Cd1 108.2(3) . .
C1 O2 Cd1 120.6(3) . 3_566
O1 C1 O2 121.4(4) . .
O1 C1 C2 117.9(4) . .
O2 C1 C2 120.7(4) . .
C3 C2 C7 119.6(4) . .
C3 C2 C1 119.6(4) . .
C7 C2 C1 120.8(4) . .
C4 C3 C2 120.5(4) . .
C4 C3 H3 119.8 . .
C2 C3 H3 119.8 . .
C5 C4 C3 121.1(5) . .
C5 C4 H4 119.5 . .
C3 C4 H4 119.5 . .
C4 C5 C6 118.5(4) . .
C4 C5 C8 116.5(5) . .
C6 C5 C8 125.0(5) . .
C7 C6 C5 121.3(5) . .
C7 C6 H6 119.4 . .
C5 C6 H6 119.4 . .
C6 C7 C2 119.1(4) . .
C6 C7 H7 120.4 . .
C2 C7 H7 120.4 . .
C8 C8 C5 127.4(8) 3_676 .
C8 C8 H8 116.3 3_676 .
C5 C8 H8 116.3 . .

loop_
_geom_bond_atom_site_label_1
_geom_bond_atom_site_label_2
_geom_bond_distance
_geom_bond_site_symmetry_2
Cd1 O1 2.191(3) .
Cd1 O1 2.191(3) 2_556
Cd1 O1W 2.221(5) .
Cd1 O2 2.384(3) 3_566
Cd1 O2 2.384(3) 4_566
O1W H1W1 0.85(4) .
O1 C1 1.259(5) .
O2 C1 1.267(5) .
O2 Cd1 2.384(3) 3_566
C1 C2 1.492(5) .
C2 C3 1.388(6) .
C2 C7 1.393(6) .
C3 C4 1.382(6) .
C3 H3 0.9300 .
C4 C5 1.376(7) .
C4 H4 0.9300 .
C5 C6 1.397(8) .
C5 C8 1.484(6) .
C6 C7 1.392(6) .
C6 H6 0.9300 .
C7 H7 0.9300 .
C8 C8 1.271(11) 3_676
C8 H8 0.9300 .

loop_
_geom_hbond_atom_site_label_D
_geom_hbond_atom_site_label_H
_geom_hbond_atom_site_label_A
_geom_hbond_distance_DH
_geom_hbond_distance_HA
_geom_hbond_distance_DA
_geom_hbond_angle_DHA
_geom_hbond_site_symmetry_A
O1W H1W1 O2 0.85(4) 1.877(16) 2.688(4) 159.4(18) 2_546

loop_
_geom_torsion_atom_site_label_1
_geom_torsion_atom_site_label_2
_geom_torsion_atom_site_label_3
_geom_torsion_atom_site_label_4
_geom_torsion
_geom_torsion_site_symmetry_1
_geom_torsion_site_symmetry_4
O1 Cd1 O1 C1 -19.3(3) 2_556 .
O1W Cd1 O1 C1 160.7(3) . .
O2 Cd1 O1 C1 71.6(3) 3_566 .
O2 Cd1 O1 C1 -112.0(3) 4_566 .
Cd1 O1 C1 O2 -15.1(5) . .
Cd1 O1 C1 C2 164.0(3) . .
Cd1 O2 C1 O1 -90.1(4) 3_566 .
Cd1 O2 C1 C2 90.8(4) 3_566 .
O1 C1 C2 C3 -1.5(6) . .
O2 C1 C2 C3 177.6(4) . .
O1 C1 C2 C7 179.1(4) . .
O2 C1 C2 C7 -1.7(6) . .
C7 C2 C3 C4 -0.1(7) . .
C1 C2 C3 C4 -179.5(4) . .
C2 C3 C4 C5 1.0(7) . .
C3 C4 C5 C6 -1.4(7) . .
C3 C4 C5 C8 178.0(5) . .
C4 C5 C6 C7 1.0(7) . .
C8 C5 C6 C7 -178.3(5) . .
C5 C6 C7 C2 -0.2(7) . .
C3 C2 C7 C6 -0.2(7) . .
C1 C2 C7 C6 179.1(4) . .
C4 C5 C8 C8 -168.7(8) . 3_676
C6 C5 C8 C8 10.7(11) . 3_676
